data_4316652
loop_
_publ_author_name
'Pierre Thu\'ery'

_publ_section_title
;
 Second-Sphere Tethering of Rare-Earth Ions to Cucurbit[6]uril by
 Iminodiacetic Acid Involving Carboxylic Group Encapsulation
;
_journal_name_full 'Inorganic Chemistry'
_journal_page_first 9078
_journal_page_last 9085
_journal_paper_doi 10.1021/ic101396a
_journal_volume 49
_journal_year 2010
_chemical_formula_sum 'C40 H83 N28 O45 Tm'
_chemical_formula_weight 1845.27
_space_group_IT_number 14
_symmetry_cell_setting monoclinic
_symmetry_space_group_name_Hall '-P 2yn'
_symmetry_space_group_name_H-M 'P 1 21/n 1'
_atom_sites_solution_hydrogens geom
_atom_sites_solution_primary direct
_atom_sites_solution_secondary difmap
_audit_creation_method SHELXL-97
_cell_angle_alpha 90.00
_cell_angle_beta 93.515(4)
_cell_angle_gamma 90.00
_cell_formula_units_Z 4
_cell_length_a 13.0420(6)
_cell_length_b 19.7104(15)
_cell_length_c 27.2183(19)
_cell_measurement_reflns_used 148063
_cell_measurement_temperature 150(2)
_cell_measurement_theta_max 25.68
_cell_measurement_theta_min 3.00
_cell_volume 6983.7(8)
_computing_cell_refinement 'HKL2000 (Otwinowski & Minor, 1997)'
_computing_data_collection 'COLLECT (Nonius, 1998)'
_computing_data_reduction 'HKL2000 (Otwinowski & Minor, 1997)'
_computing_molecular_graphics 'SHELXTL (Sheldrick, 2008)'
_computing_publication_material 'SHELXTL (Sheldrick, 2008); PLATON (Spek, 2003)'
_computing_structure_refinement 'SHELXL-97 (Sheldrick, 2008)'
_computing_structure_solution 'SHELXS-97 (Sheldrick, 2008)'
_diffrn_ambient_temperature 150(2)
_diffrn_measured_fraction_theta_full 0.996
_diffrn_measured_fraction_theta_max 0.996
_diffrn_measurement_device_type 'Nonius Kappa-CCD area-detector diffractometer'
_diffrn_measurement_method 'two \f and four \w scans with 2\% steps (456 frames)'
_diffrn_radiation_monochromator graphite
_diffrn_radiation_source 'fine-focus sealed tube'
_diffrn_radiation_type MoK\a
_diffrn_radiation_wavelength 0.71073
_diffrn_reflns_av_R_equivalents 0.0511
_diffrn_reflns_av_sigmaI/netI 0.0666
_diffrn_reflns_limit_h_max 15
_diffrn_reflns_limit_h_min -15
_diffrn_reflns_limit_k_max 23
_diffrn_reflns_limit_k_min -24
_diffrn_reflns_limit_l_max 33
_diffrn_reflns_limit_l_min -33
_diffrn_reflns_number 148063
_diffrn_reflns_theta_full 25.68
_diffrn_reflns_theta_max 25.68
_diffrn_reflns_theta_min 3.00
_diffrn_standards_decay_% 0
_diffrn_standards_interval_time 0
_diffrn_standards_number 0
_exptl_absorpt_coefficient_mu 1.399
_exptl_absorpt_correction_T_max 0.869
_exptl_absorpt_correction_T_min 0.698
_exptl_absorpt_correction_type multi-scan
_exptl_absorpt_process_details 'SCALEPACK (Otwinowski & Minor, 1997)'
_exptl_crystal_colour colourless
_exptl_crystal_density_diffrn 1.755
_exptl_crystal_density_method 'not measured'
_exptl_crystal_description parallelepiped
_exptl_crystal_F_000 3792
_exptl_crystal_size_max 0.15
_exptl_crystal_size_mid 0.15
_exptl_crystal_size_min 0.10
_refine_diff_density_max 1.282
_refine_diff_density_min -1.423
_refine_diff_density_rms 0.117
_refine_ls_extinction_method none
_refine_ls_goodness_of_fit_ref 1.045
_refine_ls_hydrogen_treatment constr
_refine_ls_matrix_type full
_refine_ls_number_parameters 1063
_refine_ls_number_reflns 13191
_refine_ls_number_restraints 30
_refine_ls_restrained_S_all 1.060
_refine_ls_R_factor_all 0.0816
_refine_ls_R_factor_gt 0.0549
_refine_ls_shift/su_max 0.001
_refine_ls_shift/su_mean 0.000
_refine_ls_structure_factor_coef Fsqd
_refine_ls_weighting_details 'calc w=1/[\s^2^(Fo^2^)+(0.0880P)^2^+1.4767P] where P=(Fo^2^+2Fc^2^)/3'
_refine_ls_weighting_scheme calc
_refine_ls_wR_factor_gt 0.1415
_refine_ls_wR_factor_ref 0.1525
_reflns_number_gt 9472
_reflns_number_total 13191
_reflns_threshold_expression >2sigma(I)
_cod_data_source_file ic101396a_si_001_07.cif
_cod_data_source_block 7
_cod_original_sg_symbol_H-M 'P 21/n'
_cod_database_code 4316652

loop_
_symmetry_equiv_pos_as_xyz
'x, y, z'
'-x+1/2, y+1/2, -z+1/2'
'-x, -y, -z'
'x-1/2, -y-1/2, z-1/2'

loop_
_atom_site_label
_atom_site_type_symbol
_atom_site_fract_x
_atom_site_fract_y
_atom_site_fract_z
_atom_site_U_iso_or_equiv
_atom_site_adp_type
_atom_site_occupancy
_atom_site_symmetry_multiplicity
_atom_site_calc_flag
_atom_site_refinement_flags
_atom_site_disorder_assembly
_atom_site_disorder_group
Tm Tm 0.022808(17) 0.745966(11) 0.137937(9) 0.03272(11) Uani 1 1 d . . .
O1 O -0.0871(2) 0.70508(17) 0.19938(13) 0.0355(8) Uani 1 1 d . . .
O2 O -0.1265(3) 0.59848(19) 0.17819(15) 0.0551(11) Uani 1 1 d . . .
O3 O -0.2566(4) 0.7939(2) 0.35022(18) 0.0716(14) Uani 1 1 d . . .
O4 O -0.3916(4) 0.7355(2) 0.37126(19) 0.0693(14) Uani 1 1 d . . .
H4 H -0.3956 0.7648 0.3977 0.083 Uiso 1 1 d R . .
O5 O 0.0973(3) 0.86014(18) 0.11912(13) 0.0393(9) Uani 1 1 d . . .
O6 O 0.2057(2) 0.78549(18) 0.14522(13) 0.0385(9) Uani 1 1 d . . .
O7 O 0.2612(3) 0.88427(19) 0.12308(14) 0.0433(9) Uani 1 1 d . . .
O8 O 0.1305(3) 0.68777(18) 0.08308(14) 0.0449(9) Uani 1 1 d . . .
H8A H 0.1606 0.7165 0.0599 0.054 Uiso 1 1 d R . .
H8B H 0.1067 0.6456 0.0698 0.054 Uiso 1 1 d R . .
O9 O -0.0294(3) 0.78441(19) 0.05810(13) 0.0442(9) Uani 1 1 d . . .
H9A H 0.0057 0.8197 0.0407 0.053 Uiso 1 1 d R . .
H9B H -0.0610 0.7658 0.0341 0.053 Uiso 1 1 d R . .
O10 O 0.0538(3) 0.79809(17) 0.21459(13) 0.0387(9) Uani 1 1 d . . .
H10A H 0.0098 0.7882 0.2414 0.046 Uiso 1 1 d R . .
H10B H 0.1101 0.8250 0.2246 0.046 Uiso 1 1 d R . .
O11 O 0.1127(3) 0.66060(18) 0.18077(14) 0.0431(9) Uani 1 1 d . . .
H11A H 0.0881 0.6364 0.2035 0.052 Uiso 1 1 d R . .
H11B H 0.1663 0.6345 0.1693 0.052 Uiso 1 1 d R . .
O12 O -0.0777(3) 0.66173(18) 0.10090(14) 0.0438(9) Uani 1 1 d . . .
H12A H -0.0760 0.6200 0.1135 0.053 Uiso 1 1 d R . .
H12B H -0.0679 0.6596 0.0702 0.053 Uiso 1 1 d R . .
O13 O -0.1153(2) 0.82077(18) 0.14198(13) 0.0386(9) Uani 1 1 d . . .
H13A H -0.1404 0.8254 0.1698 0.046 Uiso 1 1 d R . .
H13B H -0.1658 0.8256 0.1161 0.046 Uiso 1 1 d R . .
O14 O -0.4020(3) 0.73655(18) 0.20217(15) 0.0407(9) Uani 1 1 d . . .
O15 O -0.6200(3) 0.85048(19) 0.36597(14) 0.0413(9) Uani 1 1 d . . .
O16 O -0.1970(2) 0.83310(17) 0.23293(13) 0.0366(8) Uani 1 1 d . . .
O17 O -0.4216(3) 0.9599(2) 0.39785(15) 0.0486(10) Uani 1 1 d . . .
O18 O -0.0189(3) 0.77226(19) 0.30971(13) 0.0370(8) Uani 1 1 d . . .
O19 O -0.2489(3) 0.8880(2) 0.47339(14) 0.0489(10) Uani 1 1 d . . .
O20 O -0.0692(3) 0.62311(18) 0.35127(13) 0.0359(8) Uani 1 1 d . . .
O21 O -0.2806(3) 0.7205(2) 0.52347(14) 0.0456(9) Uani 1 1 d . . .
O22 O -0.2620(3) 0.51090(17) 0.31767(13) 0.0365(8) Uani 1 1 d . . .
O23 O -0.4923(3) 0.61118(18) 0.49389(13) 0.0375(8) Uani 1 1 d . . .
O24 O -0.4431(3) 0.56927(17) 0.23779(13) 0.0368(8) Uani 1 1 d . . .
O25 O -0.6645(3) 0.68188(18) 0.41188(14) 0.0390(9) Uani 1 1 d . . .
O26 O 0.1875(3) 0.90367(19) 0.22747(15) 0.0459(10) Uani 1 1 d . . .
O27 O 0.1558(3) 0.9092(2) 0.30399(17) 0.0647(13) Uani 1 1 d . . .
O28 O 0.2402(3) 0.9901(2) 0.27068(17) 0.0538(11) Uani 1 1 d . . .
O29 O 0.0940(3) 0.5130(3) 0.4278(2) 0.0756(15) Uani 1 1 d . . .
O30 O 0.1604(3) 0.5680(2) 0.37117(18) 0.0604(12) Uani 1 1 d . . .
O31 O 0.0663(3) 0.4819(2) 0.3525(2) 0.0838(17) Uani 1 1 d . . .
O32 O -0.4271(3) 0.8287(2) 0.43592(18) 0.0675(13) Uani 1 1 d . . .
H32A H -0.4335 0.8637 0.4196 0.081 Uiso 1 1 d R . .
H32B H -0.3719 0.8368 0.4589 0.081 Uiso 1 1 d R . .
O33 O -0.1061(4) 0.7151(2) -0.02133(18) 0.0796(15) Uani 1 1 d . . .
H33A H -0.1241 0.7466 -0.0474 0.096 Uiso 1 1 d R . .
H33B H -0.0413 0.7024 -0.0310 0.096 Uiso 1 1 d R . .
O34 O 0.0691(3) 0.6156(3) 0.27376(16) 0.0878(18) Uani 1 1 d . . .
H34A H 0.0386 0.6506 0.2920 0.105 Uiso 1 1 d R . .
H34B H 0.0999 0.6037 0.2956 0.105 Uiso 1 1 d R . .
O35 O 0.2403(3) 0.5631(2) 0.14494(16) 0.0566(11) Uani 1 1 d . . .
H35A H 0.2991 0.5713 0.1327 0.068 Uiso 1 1 d R . .
H35B H 0.2593 0.5342 0.1686 0.068 Uiso 1 1 d R . .
O36 O -0.2880(3) 0.8342(2) 0.07606(15) 0.0563(11) Uani 1 1 d . . .
H36A H -0.2800 0.8581 0.0490 0.068 Uiso 1 1 d R . .
H36B H -0.3565 0.8453 0.0833 0.068 Uiso 1 1 d R . .
O37 O 0.4023(3) 0.74680(17) 0.11364(16) 0.0451(10) Uani 1 1 d . . .
H37A H 0.3307 0.7555 0.1220 0.054 Uiso 1 1 d R . .
H37B H 0.4082 0.7025 0.1118 0.054 Uiso 1 1 d R . .
O38 O -0.2963(3) 0.8767(2) -0.02077(14) 0.0507(10) Uani 1 1 d . . .
H38A H -0.2556 0.8518 -0.0444 0.061 Uiso 1 1 d R . .
H38B H -0.3355 0.9029 -0.0390 0.061 Uiso 1 1 d R . .
O39 O -0.4899(3) 0.8608(2) 0.08923(14) 0.0497(10) Uani 1 1 d . . .
H39A H -0.5188 0.8959 0.1035 0.060 Uiso 1 1 d R . .
H39B H -0.5175 0.8227 0.1019 0.060 Uiso 1 1 d R . .
O40 O -0.3882(4) 0.6326(3) 0.1314(2) 0.0869(16) Uani 1 1 d . . .
H40A H -0.3926 0.6677 0.1550 0.104 Uiso 1 1 d R . .
H40B H -0.3519 0.6574 0.1109 0.104 Uiso 1 1 d R . .
O41 O 0.4182(3) 0.6016(2) 0.09832(16) 0.0654(12) Uani 1 1 d . . .
O42 O -0.7949(7) 0.8991(5) 0.4055(4) 0.120(3) Uani 0.70 1 d PU . .
O43 O -0.3042(9) 0.6948(5) 0.0541(5) 0.101(4) Uani 0.50 1 d PU . .
O44 O 0.3588(8) 0.4999(4) 0.0315(3) 0.067(2) Uani 0.50 1 d P . .
O45 O 0.1126(9) 0.5539(6) 0.0560(5) 0.117(4) Uani 0.50 1 d PU . .
O46 O -0.0933(13) 0.5419(9) 0.0211(6) 0.161(6) Uani 0.50 1 d PU . .
O47 O 0.4637(8) 0.5235(6) 0.0173(4) 0.086(3) Uani 0.50 1 d P . .
O48 O 0.3170(9) 0.4208(9) 0.0035(4) 0.127(5) Uani 0.50 1 d P . .
O49 O -0.6765(15) 0.9524(11) 0.4298(8) 0.102(6) Uani 0.30 1 d PU . .
N1 N -0.2137(3) 0.7024(2) 0.27709(15) 0.0350(10) Uani 1 1 d . . .
H1A H -0.2335 0.7428 0.2603 0.042 Uiso 1 1 d R . .
H1B H -0.1548 0.7173 0.2922 0.042 Uiso 1 1 d R . .
N2 N 0.1905(3) 0.8450(2) 0.12912(16) 0.0360(10) Uani 1 1 d . . .
N3 N -0.5660(3) 0.74041(19) 0.22913(17) 0.0353(10) Uani 1 1 d . . .
N4 N -0.4819(3) 0.8358(2) 0.22110(16) 0.0359(10) Uani 1 1 d . . .
N5 N -0.5704(3) 0.8832(2) 0.28996(16) 0.0366(10) Uani 1 1 d . . .
N6 N -0.6550(3) 0.7867(2) 0.29684(16) 0.0358(10) Uani 1 1 d . . .
N7 N -0.3326(3) 0.9023(2) 0.24821(15) 0.0325(10) Uani 1 1 d . . .
N8 N -0.1840(3) 0.9210(2) 0.28795(16) 0.0345(10) Uani 1 1 d . . .
N9 N -0.2754(3) 0.9681(2) 0.35576(16) 0.0338(10) Uani 1 1 d . . .
N10 N -0.4230(3) 0.9524(2) 0.31387(17) 0.0372(10) Uani 1 1 d . . .
N11 N -0.0540(3) 0.8753(2) 0.34589(15) 0.0323(10) Uani 1 1 d . . .
N12 N 0.0043(3) 0.7905(2) 0.39257(16) 0.0354(10) Uani 1 1 d . . .
N13 N -0.0972(3) 0.8334(2) 0.45784(16) 0.0380(11) Uani 1 1 d . . .
N14 N -0.1432(3) 0.9235(2) 0.41339(17) 0.0395(11) Uani 1 1 d . . .
N15 N -0.0245(3) 0.6774(2) 0.42414(16) 0.0329(10) Uani 1 1 d . . .
N16 N -0.1202(3) 0.5851(2) 0.42580(16) 0.0342(10) Uani 1 1 d . . .
N17 N -0.2019(3) 0.6238(2) 0.49806(15) 0.0332(10) Uani 1 1 d . . .
N18 N -0.1207(3) 0.7213(2) 0.49101(15) 0.0333(10) Uani 1 1 d . . .
N19 N -0.2574(3) 0.5072(2) 0.40252(16) 0.0352(10) Uani 1 1 d . . .
N20 N -0.4076(3) 0.4973(2) 0.36097(15) 0.0325(10) Uani 1 1 d . . .
N21 N -0.4991(3) 0.5305(2) 0.43295(15) 0.0312(10) Uani 1 1 d . . .
N22 N -0.3475(3) 0.5537(2) 0.47056(15) 0.0335(10) Uani 1 1 d . . .
N23 N -0.5397(3) 0.5354(2) 0.30132(15) 0.0331(10) Uani 1 1 d . . .
N24 N -0.5883(3) 0.6257(2) 0.25842(16) 0.0349(10) Uani 1 1 d . . .
N25 N -0.6753(3) 0.6720(2) 0.32797(16) 0.0351(10) Uani 1 1 d . . .
N26 N -0.6159(3) 0.5851(2) 0.37262(15) 0.0320(10) Uani 1 1 d . . .
N27 N 0.1930(3) 0.9344(2) 0.26825(19) 0.0419(11) Uani 1 1 d . . .
N28 N 0.1079(3) 0.5201(3) 0.3827(2) 0.0456(12) Uani 1 1 d . . .
C1 C -0.2026(4) 0.6412(3) 0.2463(2) 0.0369(13) Uani 1 1 d . . .
H1C H -0.2701 0.6277 0.2329 0.044 Uiso 1 1 calc R . .
H1D H -0.1758 0.6046 0.2672 0.044 Uiso 1 1 calc R . .
C2 C -0.1326(4) 0.6501(3) 0.2041(2) 0.0372(13) Uani 1 1 d . . .
C3 C -0.2975(4) 0.6898(3) 0.3108(2) 0.0399(13) Uani 1 1 d . . .
H3A H -0.2826 0.6484 0.3291 0.048 Uiso 1 1 calc R . .
H3B H -0.3615 0.6831 0.2914 0.048 Uiso 1 1 calc R . .
C4 C -0.3107(5) 0.7467(3) 0.3464(2) 0.0399(14) Uani 1 1 d . . .
C5 C -0.4754(4) 0.7676(3) 0.21588(19) 0.0329(12) Uani 1 1 d . . .
C6 C -0.6375(4) 0.7901(3) 0.24430(19) 0.0347(12) Uani 1 1 d . . .
H6 H -0.7019 0.7895 0.2237 0.042 Uiso 1 1 calc R . .
C7 C -0.5789(4) 0.8580(3) 0.24010(19) 0.0337(12) Uani 1 1 d . . .
H7 H -0.6157 0.8898 0.2177 0.040 Uiso 1 1 calc R . .
C8 C -0.6150(4) 0.8411(3) 0.3221(2) 0.0351(12) Uani 1 1 d . . .
C9 C -0.4017(4) 0.8806(3) 0.20650(19) 0.0369(12) Uani 1 1 d . . .
H9C H -0.4328 0.9204 0.1908 0.044 Uiso 1 1 calc R . .
H9D H -0.3619 0.8577 0.1825 0.044 Uiso 1 1 calc R . .
C10 C -0.5327(4) 0.9493(3) 0.3038(2) 0.0392(13) Uani 1 1 d . . .
H10C H -0.5660 0.9639 0.3329 0.047 Uiso 1 1 calc R . .
H10D H -0.5518 0.9809 0.2775 0.047 Uiso 1 1 calc R . .
C11 C -0.2341(4) 0.8810(3) 0.25414(19) 0.0325(12) Uani 1 1 d . . .
C12 C -0.3510(4) 0.9627(3) 0.2760(2) 0.0345(12) Uani 1 1 d . . .
H12 H -0.3706 1.0012 0.2546 0.041 Uiso 1 1 calc R . .
C13 C -0.2481(4) 0.9749(3) 0.30526(19) 0.0352(12) Uani 1 1 d . . .
H13 H -0.2199 1.0199 0.2987 0.042 Uiso 1 1 calc R . .
C14 C -0.3775(4) 0.9603(3) 0.3591(2) 0.0404(13) Uani 1 1 d . . .
C15 C -0.0758(4) 0.9136(3) 0.30147(19) 0.0362(12) Uani 1 1 d . . .
H15A H -0.0432 0.8914 0.2747 0.043 Uiso 1 1 calc R . .
H15B H -0.0455 0.9583 0.3056 0.043 Uiso 1 1 calc R . .
C16 C -0.2040(4) 0.9824(3) 0.3973(2) 0.0406(13) Uani 1 1 d . . .
H16A H -0.2421 0.9984 0.4245 0.049 Uiso 1 1 calc R . .
H16B H -0.1581 1.0184 0.3884 0.049 Uiso 1 1 calc R . .
C17 C -0.0231(4) 0.8094(3) 0.34559(19) 0.0315(11) Uani 1 1 d . . .
C18 C -0.0465(4) 0.9050(3) 0.3945(2) 0.0381(13) Uani 1 1 d . . .
H18 H 0.0027 0.9426 0.3968 0.046 Uiso 1 1 calc R . .
C19 C -0.0110(4) 0.8445(3) 0.4280(2) 0.0371(13) Uani 1 1 d . . .
H19 H 0.0520 0.8549 0.4480 0.044 Uiso 1 1 calc R . .
C20 C -0.1698(4) 0.8827(3) 0.4499(2) 0.0420(14) Uani 1 1 d . . .
C21 C 0.0468(4) 0.7253(3) 0.4056(2) 0.0374(12) Uani 1 1 d . . .
H21A H 0.1027 0.7317 0.4303 0.045 Uiso 1 1 calc R . .
H21B H 0.0757 0.7059 0.3768 0.045 Uiso 1 1 calc R . .
C22 C -0.0931(4) 0.7909(3) 0.5007(2) 0.0382(13) Uani 1 1 d . . .
H22A H -0.1391 0.8094 0.5240 0.046 Uiso 1 1 calc R . .
H22B H -0.0240 0.7923 0.5160 0.046 Uiso 1 1 calc R . .
C23 C -0.0709(4) 0.6283(3) 0.3957(2) 0.0339(12) Uani 1 1 d . . .
C24 C -0.0470(4) 0.6721(2) 0.4751(2) 0.0340(12) Uani 1 1 d . . .
H24 H 0.0157 0.6714 0.4969 0.041 Uiso 1 1 calc R . .
C25 C -0.1076(4) 0.6038(3) 0.47708(19) 0.0314(11) Uani 1 1 d . . .
H25 H -0.0702 0.5694 0.4969 0.038 Uiso 1 1 calc R . .
C26 C -0.2089(4) 0.6911(3) 0.50535(19) 0.0371(13) Uani 1 1 d . . .
C27 C -0.1490(4) 0.5164(3) 0.4105(2) 0.0344(12) Uani 1 1 d . . .
H27A H -0.1165 0.5057 0.3804 0.041 Uiso 1 1 calc R . .
H27B H -0.1232 0.4847 0.4356 0.041 Uiso 1 1 calc R . .
C28 C -0.2788(4) 0.5765(3) 0.51106(19) 0.0340(12) Uani 1 1 d . . .
H28A H -0.3194 0.5972 0.5357 0.041 Uiso 1 1 calc R . .
H28B H -0.2449 0.5371 0.5261 0.041 Uiso 1 1 calc R . .
C29 C -0.3049(4) 0.5062(2) 0.3562(2) 0.0322(12) Uani 1 1 d . . .
C30 C -0.3279(4) 0.4953(2) 0.44045(19) 0.0311(11) Uani 1 1 d . . .
H30 H -0.3070 0.4560 0.4607 0.037 Uiso 1 1 calc R . .
C31 C -0.4316(4) 0.4825(2) 0.41132(19) 0.0314(11) Uani 1 1 d . . .
H31 H -0.4553 0.4357 0.4150 0.038 Uiso 1 1 calc R . .
C32 C -0.4512(4) 0.5701(3) 0.46800(19) 0.0326(12) Uani 1 1 d . . .
C33 C -0.4765(4) 0.4798(2) 0.31869(19) 0.0323(12) Uani 1 1 d . . .
H33C H -0.4359 0.4642 0.2922 0.039 Uiso 1 1 calc R . .
H33D H -0.5203 0.4426 0.3277 0.039 Uiso 1 1 calc R . .
C34 C -0.6040(4) 0.5422(3) 0.41547(19) 0.0338(12) Uani 1 1 d . . .
H34C H -0.6402 0.5627 0.4418 0.041 Uiso 1 1 calc R . .
H34D H -0.6361 0.4988 0.4078 0.041 Uiso 1 1 calc R . .
C35 C -0.5166(4) 0.5763(2) 0.26361(19) 0.0322(12) Uani 1 1 d . . .
C36 C -0.6323(4) 0.5566(3) 0.32388(19) 0.0325(12) Uani 1 1 d . . .
H36 H -0.6838 0.5204 0.3230 0.039 Uiso 1 1 calc R . .
C37 C -0.6692(4) 0.6177(3) 0.29241(19) 0.0337(12) Uani 1 1 d . . .
H37 H -0.7359 0.6089 0.2750 0.040 Uiso 1 1 calc R . .
C38 C -0.6515(4) 0.6496(3) 0.3749(2) 0.0345(12) Uani 1 1 d . . .
C39 C -0.5954(4) 0.6707(3) 0.2167(2) 0.0369(12) Uani 1 1 d . . .
H39C H -0.6654 0.6704 0.2025 0.044 Uiso 1 1 calc R . .
H39D H -0.5514 0.6538 0.1920 0.044 Uiso 1 1 calc R . .
C40 C -0.7223(4) 0.7375(2) 0.3174(2) 0.0350(12) Uani 1 1 d . . .
H40C H -0.7814 0.7310 0.2945 0.042 Uiso 1 1 calc R . .
H40D H -0.7469 0.7558 0.3476 0.042 Uiso 1 1 calc R . .

loop_
_atom_site_aniso_label
_atom_site_aniso_U_11
_atom_site_aniso_U_22
_atom_site_aniso_U_33
_atom_site_aniso_U_23
_atom_site_aniso_U_13
_atom_site_aniso_U_12
Tm 0.03585(17) 0.02658(16) 0.03594(16) 0.00084(10) 0.00394(11) -0.00159(9)
O1 0.0401(19) 0.026(2) 0.041(2) -0.0011(16) 0.0054(16) -0.0018(16)
O2 0.086(3) 0.029(2) 0.053(3) -0.0110(19) 0.024(2) -0.012(2)
O3 0.085(3) 0.054(3) 0.081(4) -0.027(3) 0.045(3) -0.029(3)
O4 0.065(3) 0.068(3) 0.079(4) -0.030(3) 0.036(3) -0.021(2)
O5 0.030(2) 0.043(2) 0.044(2) 0.0034(17) 0.0006(16) 0.0015(16)
O6 0.039(2) 0.032(2) 0.045(2) 0.0048(17) 0.0058(17) 0.0031(17)
O7 0.043(2) 0.040(2) 0.046(2) 0.0019(18) 0.0024(17) -0.0129(19)
O8 0.058(2) 0.033(2) 0.046(2) 0.0014(17) 0.0144(19) -0.0042(18)
O9 0.061(2) 0.036(2) 0.036(2) 0.0054(17) 0.0036(18) -0.0051(19)
O10 0.041(2) 0.038(2) 0.037(2) -0.0032(16) 0.0078(16) -0.0117(16)
O11 0.042(2) 0.040(2) 0.049(2) 0.0113(18) 0.0136(17) 0.0062(17)
O12 0.059(2) 0.036(2) 0.036(2) 0.0014(17) 0.0049(18) -0.0093(18)
O13 0.039(2) 0.041(2) 0.036(2) 0.0025(17) 0.0031(16) 0.0007(16)
O14 0.040(2) 0.034(2) 0.049(2) -0.0048(17) 0.0048(18) 0.0058(17)
O15 0.045(2) 0.041(2) 0.038(2) -0.0056(18) 0.0029(17) -0.0024(17)
O16 0.0376(19) 0.032(2) 0.040(2) -0.0040(17) 0.0025(16) 0.0031(16)
O17 0.055(2) 0.047(3) 0.045(3) -0.0035(19) 0.012(2) -0.0028(19)
O18 0.040(2) 0.034(2) 0.037(2) 0.0048(18) 0.0046(17) 0.0015(17)
O19 0.061(3) 0.049(3) 0.037(2) -0.0015(19) 0.006(2) 0.010(2)
O20 0.037(2) 0.038(2) 0.033(2) -0.0001(16) 0.0043(16) 0.0006(16)
O21 0.046(2) 0.042(2) 0.050(3) -0.0061(19) 0.0103(19) 0.0054(19)
O22 0.039(2) 0.036(2) 0.035(2) -0.0017(16) 0.0090(17) -0.0055(16)
O23 0.0400(19) 0.035(2) 0.037(2) -0.0084(17) 0.0018(16) 0.0036(16)
O24 0.039(2) 0.032(2) 0.040(2) 0.0016(16) 0.0060(17) -0.0001(16)
O25 0.045(2) 0.032(2) 0.040(2) -0.0038(17) 0.0087(17) -0.0024(16)
O26 0.053(2) 0.037(2) 0.047(3) -0.0067(19) -0.0043(19) 0.0010(18)
O27 0.058(3) 0.081(3) 0.057(3) -0.003(3) 0.016(2) -0.016(2)
O28 0.056(2) 0.037(2) 0.067(3) -0.004(2) -0.010(2) -0.007(2)
O29 0.051(3) 0.100(4) 0.077(4) 0.038(3) 0.013(2) 0.017(2)
O30 0.041(2) 0.052(3) 0.088(4) 0.011(2) 0.003(2) -0.015(2)
O31 0.052(3) 0.068(3) 0.128(5) -0.049(3) -0.021(3) 0.018(2)
O32 0.076(3) 0.060(3) 0.069(3) -0.018(2) 0.020(2) -0.010(2)
O33 0.120(4) 0.060(3) 0.057(3) -0.003(3) -0.010(3) 0.020(3)
O34 0.056(3) 0.167(6) 0.041(3) 0.013(3) 0.005(2) 0.033(3)
O35 0.062(3) 0.049(3) 0.061(3) 0.014(2) 0.015(2) 0.012(2)
O36 0.052(2) 0.066(3) 0.052(3) 0.015(2) 0.007(2) 0.009(2)
O37 0.042(2) 0.039(2) 0.055(3) -0.0024(17) 0.0023(19) 0.0101(16)
O38 0.057(2) 0.053(3) 0.043(2) 0.000(2) 0.0086(19) -0.001(2)
O39 0.051(2) 0.047(2) 0.052(3) -0.0045(19) 0.0092(19) 0.0001(19)
O40 0.086(3) 0.094(4) 0.081(4) -0.036(3) 0.002(3) 0.023(3)
O41 0.080(3) 0.061(3) 0.056(3) -0.001(2) 0.019(2) -0.002(2)
O42 0.100(5) 0.134(6) 0.129(6) -0.033(5) 0.037(5) -0.004(5)
O43 0.129(6) 0.046(5) 0.135(7) -0.008(5) 0.076(6) -0.026(5)
O44 0.098(7) 0.048(5) 0.054(6) 0.006(4) 0.006(5) 0.008(5)
O45 0.128(7) 0.070(6) 0.148(7) -0.053(6) -0.029(6) 0.007(5)
O46 0.170(8) 0.177(9) 0.140(8) 0.024(7) 0.042(7) 0.035(7)
O47 0.088(8) 0.101(9) 0.069(7) 0.014(6) 0.000(6) 0.024(6)
O48 0.085(8) 0.220(17) 0.073(8) 0.006(9) -0.030(6) -0.015(9)
O49 0.111(8) 0.097(9) 0.102(9) -0.026(7) 0.031(7) 0.001(7)
N1 0.038(2) 0.028(2) 0.040(3) -0.0012(19) 0.007(2) -0.0058(19)
N2 0.045(3) 0.030(3) 0.033(3) -0.0015(19) 0.000(2) 0.000(2)
N3 0.040(3) 0.025(2) 0.042(3) 0.0009(19) 0.008(2) -0.0036(19)
N4 0.032(2) 0.034(3) 0.043(3) -0.001(2) 0.0056(19) -0.0017(19)
N5 0.044(3) 0.030(3) 0.036(3) 0.000(2) 0.005(2) -0.006(2)
N6 0.039(2) 0.035(3) 0.034(3) -0.002(2) 0.0032(19) -0.003(2)
N7 0.034(2) 0.026(2) 0.038(3) 0.0008(19) 0.0032(19) 0.0000(18)
N8 0.035(2) 0.028(2) 0.040(3) -0.0004(19) -0.002(2) 0.0030(18)
N9 0.038(3) 0.027(2) 0.036(3) -0.0022(19) -0.002(2) -0.0004(19)
N10 0.037(2) 0.035(3) 0.040(3) -0.002(2) 0.008(2) -0.001(2)
N11 0.036(2) 0.027(2) 0.033(3) 0.0036(19) -0.0013(19) 0.0018(18)
N12 0.048(3) 0.027(2) 0.032(3) -0.0001(19) 0.002(2) 0.002(2)
N13 0.049(3) 0.031(3) 0.034(3) 0.000(2) 0.006(2) 0.000(2)
N14 0.050(3) 0.031(3) 0.038(3) 0.000(2) 0.001(2) 0.006(2)
N15 0.034(2) 0.029(2) 0.035(3) 0.0009(19) 0.0018(19) -0.0023(18)
N16 0.038(2) 0.027(2) 0.038(3) -0.0002(19) 0.005(2) -0.0029(19)
N17 0.035(2) 0.028(2) 0.037(3) 0.0007(19) 0.0075(19) 0.0002(19)
N18 0.042(3) 0.026(2) 0.033(3) 0.0009(19) 0.0068(19) 0.000(2)
N19 0.034(2) 0.039(3) 0.033(3) 0.000(2) 0.004(2) -0.0016(19)
N20 0.031(2) 0.033(2) 0.033(3) -0.0042(19) 0.0041(18) -0.0015(18)
N21 0.031(2) 0.032(2) 0.031(2) -0.0051(19) 0.0021(18) 0.0021(18)
N22 0.034(2) 0.031(2) 0.036(3) -0.0058(19) 0.0026(19) 0.0013(19)
N23 0.033(2) 0.032(2) 0.034(3) 0.0027(19) 0.0045(19) 0.0025(19)
N24 0.036(2) 0.031(2) 0.038(3) 0.003(2) 0.0077(19) 0.0028(19)
N25 0.040(2) 0.028(2) 0.038(3) 0.000(2) 0.001(2) 0.0024(19)
N26 0.035(2) 0.026(2) 0.036(3) 0.0032(18) 0.0044(19) -0.0006(18)
N27 0.033(3) 0.038(3) 0.054(3) 0.002(2) -0.005(2) 0.004(2)
N28 0.032(3) 0.045(3) 0.059(4) -0.002(3) -0.002(2) 0.009(2)
C1 0.045(3) 0.022(3) 0.045(3) -0.003(2) 0.010(3) -0.004(2)
C2 0.044(3) 0.030(3) 0.038(3) 0.003(2) 0.004(2) -0.005(2)
C3 0.038(3) 0.034(3) 0.049(4) 0.002(3) 0.010(3) -0.002(2)
C4 0.042(3) 0.032(3) 0.047(4) 0.004(2) 0.005(3) -0.002(3)
C5 0.044(3) 0.026(3) 0.028(3) -0.001(2) -0.004(2) 0.004(2)
C6 0.033(3) 0.034(3) 0.036(3) 0.002(2) -0.003(2) 0.003(2)
C7 0.036(3) 0.027(3) 0.038(3) 0.000(2) -0.003(2) 0.002(2)
C8 0.031(3) 0.034(3) 0.039(4) -0.005(2) -0.007(2) 0.006(2)
C9 0.039(3) 0.039(3) 0.033(3) -0.005(2) 0.004(2) 0.002(2)
C10 0.039(3) 0.033(3) 0.046(3) -0.004(3) 0.009(3) 0.003(2)
C11 0.043(3) 0.024(3) 0.032(3) 0.009(2) 0.005(2) 0.001(2)
C12 0.037(3) 0.027(3) 0.040(3) 0.003(2) 0.002(2) -0.001(2)
C13 0.040(3) 0.025(3) 0.039(3) 0.002(2) -0.001(2) 0.005(2)
C14 0.050(4) 0.020(3) 0.052(4) -0.003(2) 0.011(3) -0.002(2)
C15 0.040(3) 0.029(3) 0.038(3) 0.006(2) -0.002(2) 0.000(2)
C16 0.052(3) 0.029(3) 0.040(3) -0.003(2) 0.003(3) 0.003(3)
C17 0.037(3) 0.028(3) 0.030(3) -0.001(2) 0.006(2) -0.003(2)
C18 0.047(3) 0.031(3) 0.035(3) 0.000(2) -0.004(2) -0.005(2)
C19 0.046(3) 0.025(3) 0.040(3) -0.001(2) -0.002(3) -0.005(2)
C20 0.053(4) 0.030(3) 0.042(4) -0.006(3) -0.001(3) -0.001(3)
C21 0.038(3) 0.032(3) 0.043(3) 0.000(2) 0.006(2) -0.001(2)
C22 0.048(3) 0.030(3) 0.037(3) 0.002(2) 0.003(2) -0.002(2)
C23 0.028(3) 0.030(3) 0.044(4) -0.001(2) 0.006(2) 0.006(2)
C24 0.036(3) 0.027(3) 0.038(3) 0.000(2) -0.001(2) -0.003(2)
C25 0.030(3) 0.030(3) 0.035(3) 0.001(2) 0.003(2) 0.004(2)
C26 0.041(3) 0.040(3) 0.030(3) 0.003(2) -0.005(2) 0.001(3)
C27 0.036(3) 0.033(3) 0.035(3) -0.001(2) 0.006(2) 0.006(2)
C28 0.031(3) 0.040(3) 0.031(3) -0.004(2) 0.002(2) 0.001(2)
C29 0.037(3) 0.019(3) 0.041(3) -0.005(2) 0.005(2) -0.004(2)
C30 0.034(3) 0.024(3) 0.035(3) 0.000(2) 0.001(2) 0.003(2)
C31 0.032(3) 0.024(3) 0.038(3) 0.001(2) 0.000(2) 0.001(2)
C32 0.037(3) 0.026(3) 0.035(3) 0.001(2) 0.001(2) 0.002(2)
C33 0.038(3) 0.022(3) 0.038(3) -0.004(2) 0.007(2) 0.003(2)
C34 0.029(3) 0.037(3) 0.036(3) 0.005(2) 0.009(2) -0.001(2)
C35 0.034(3) 0.025(3) 0.038(3) -0.003(2) 0.003(2) -0.009(2)
C36 0.031(3) 0.029(3) 0.038(3) -0.001(2) 0.003(2) -0.003(2)
C37 0.035(3) 0.029(3) 0.037(3) -0.001(2) 0.000(2) -0.001(2)
C38 0.030(3) 0.029(3) 0.045(4) 0.000(3) 0.005(2) 0.001(2)
C39 0.044(3) 0.032(3) 0.034(3) -0.003(2) 0.002(2) -0.004(2)
C40 0.033(3) 0.027(3) 0.045(3) 0.004(2) 0.006(2) 0.005(2)

loop_
_atom_type_symbol
_atom_type_description
_atom_type_scat_dispersion_real
_atom_type_scat_dispersion_imag
_atom_type_scat_source
C C 0.0033 0.0016 'International Tables Vol C Tables 4.2.6.8 and 6.1.1.4'
H H 0.0000 0.0000 'International Tables Vol C Tables 4.2.6.8 and 6.1.1.4'
N N 0.0061 0.0033 'International Tables Vol C Tables 4.2.6.8 and 6.1.1.4'
O O 0.0106 0.0060 'International Tables Vol C Tables 4.2.6.8 and 6.1.1.4'
Tm Tm -0.3139 5.2483 'International Tables Vol C Tables 4.2.6.8 and 6.1.1.4'

loop_
_geom_angle_atom_site_label_1
_geom_angle_atom_site_label_2
_geom_angle_atom_site_label_3
_geom_angle
_geom_angle_site_symmetry_1
_geom_angle_site_symmetry_3
_geom_angle_publ_flag
O12 Tm O11 87.35(14) . . ?
O12 Tm O13 93.20(13) . . ?
O11 Tm O13 143.18(13) . . ?
O12 Tm O10 140.19(12) . . ?
O11 Tm O10 79.41(13) . . ?
O13 Tm O10 76.84(12) . . ?
O12 Tm O9 72.85(13) . . ?
O11 Tm O9 143.34(13) . . ?
O13 Tm O9 70.20(13) . . ?
O10 Tm O9 134.77(13) . . ?
O12 Tm O8 73.92(13) . . ?
O11 Tm O8 70.73(13) . . ?
O13 Tm O8 144.33(13) . . ?
O10 Tm O8 133.50(12) . . ?
O9 Tm O8 74.21(13) . . ?
O12 Tm O1 73.52(12) . . ?
O11 Tm O1 73.30(12) . . ?
O13 Tm O1 71.62(12) . . ?
O10 Tm O1 66.74(11) . . ?
O9 Tm O1 126.60(12) . . ?
O8 Tm O1 131.87(12) . . ?
O12 Tm O6 140.39(12) . . ?
O11 Tm O6 74.75(12) . . ?
O13 Tm O6 122.22(11) . . ?
O10 Tm O6 71.41(12) . . ?
O9 Tm O6 101.08(12) . . ?
O8 Tm O6 66.91(12) . . ?
O1 Tm O6 130.83(12) . . ?
O12 Tm O5 140.38(12) . . ?
O11 Tm O5 124.11(12) . . ?
O13 Tm O5 75.71(11) . . ?
O10 Tm O5 74.98(12) . . ?
O9 Tm O5 67.59(12) . . ?
O8 Tm O5 93.03(12) . . ?
O1 Tm O5 133.99(11) . . ?
O6 Tm O5 50.25(11) . . ?
C2 O1 Tm 132.1(3) . . ?
C4 O4 H4 112.5 . . ?
N2 O5 Tm 97.0(3) . . ?
N2 O6 Tm 97.7(3) . . ?
Tm O8 H8A 114.1 . . ?
Tm O8 H8B 117.6 . . ?
H8A O8 H8B 114.1 . . ?
Tm O9 H9A 124.0 . . ?
Tm O9 H9B 132.7 . . ?
H9A O9 H9B 99.2 . . ?
Tm O10 H10A 120.1 . . ?
Tm O10 H10B 126.9 . . ?
H10A O10 H10B 112.6 . . ?
Tm O11 H11A 124.4 . . ?
Tm O11 H11B 126.5 . . ?
H11A O11 H11B 104.7 . . ?
Tm O12 H12A 119.8 . . ?
Tm O12 H12B 110.3 . . ?
H12A O12 H12B 109.3 . . ?
Tm O13 H13A 116.8 . . ?
Tm O13 H13B 122.5 . . ?
H13A O13 H13B 111.5 . . ?
H32A O32 H32B 105.4 . . ?
H33A O33 H33B 98.5 . . ?
H34A O34 H34B 92.0 . . ?
H35A O35 H35B 100.7 . . ?
H36A O36 H36B 102.1 . . ?
H37A O37 H37B 105.9 . . ?
H38A O38 H38B 104.3 . . ?
H39A O39 H39B 106.7 . . ?
H40A O40 H40B 94.6 . . ?
O47 O44 O48 114.3(8) . . ?
O44 O47 O47 122.0(12) . 3_665 ?
C1 N1 C3 108.3(4) . . ?
C1 N1 H1A 116.5 . . ?
C3 N1 H1A 104.4 . . ?
C1 N1 H1B 114.6 . . ?
C3 N1 H1B 114.2 . . ?
H1A N1 H1B 98.4 . . ?
O7 N2 O6 122.1(4) . . ?
O7 N2 O5 122.9(4) . . ?
O6 N2 O5 115.0(4) . . ?
C5 N3 C6 113.4(4) . . ?
C5 N3 C39 121.8(4) . . ?
C6 N3 C39 123.0(4) . . ?
C5 N4 C9 121.9(4) . . ?
C5 N4 C7 113.2(4) . . ?
C9 N4 C7 124.8(4) . . ?
C8 N5 C10 122.5(4) . . ?
C8 N5 C7 112.6(4) . . ?
C10 N5 C7 124.4(4) . . ?
C8 N6 C40 123.8(5) . . ?
C8 N6 C6 112.4(4) . . ?
C40 N6 C6 122.9(4) . . ?
C11 N7 C12 112.5(4) . . ?
C11 N7 C9 122.4(4) . . ?
C12 N7 C9 122.2(4) . . ?
C11 N8 C15 122.6(4) . . ?
C11 N8 C13 112.7(4) . . ?
C15 N8 C13 124.5(4) . . ?
C14 N9 C16 124.1(5) . . ?
C14 N9 C13 112.1(4) . . ?
C16 N9 C13 122.7(4) . . ?
C14 N10 C10 123.9(5) . . ?
C14 N10 C12 111.5(4) . . ?
C10 N10 C12 123.3(4) . . ?
C17 N11 C15 122.6(4) . . ?
C17 N11 C18 112.9(4) . . ?
C15 N11 C18 123.8(4) . . ?
C17 N12 C21 123.7(4) . . ?
C17 N12 C19 112.5(4) . . ?
C21 N12 C19 123.8(4) . . ?
C20 N13 C22 122.4(5) . . ?
C20 N13 C19 111.0(4) . . ?
C22 N13 C19 123.7(4) . . ?
C20 N14 C18 112.7(4) . . ?
C20 N14 C16 122.6(5) . . ?
C18 N14 C16 124.6(4) . . ?
C23 N15 C21 122.9(5) . . ?
C23 N15 C24 112.8(4) . . ?
C21 N15 C24 124.1(4) . . ?
C23 N16 C25 113.0(4) . . ?
C23 N16 C27 121.9(4) . . ?
C25 N16 C27 121.7(4) . . ?
C26 N17 C28 123.5(4) . . ?
C26 N17 C25 113.3(4) . . ?
C28 N17 C25 123.3(4) . . ?
C26 N18 C22 124.4(4) . . ?
C26 N18 C24 112.2(4) . . ?
C22 N18 C24 122.0(4) . . ?
C29 N19 C27 122.0(4) . . ?
C29 N19 C30 112.6(4) . . ?
C27 N19 C30 125.4(4) . . ?
C29 N20 C31 112.6(4) . . ?
C29 N20 C33 121.1(4) . . ?
C31 N20 C33 122.6(4) . . ?
C32 N21 C34 122.0(4) . . ?
C32 N21 C31 113.5(4) . . ?
C34 N21 C31 124.1(4) . . ?
C32 N22 C30 111.2(4) . . ?
C32 N22 C28 121.4(4) . . ?
C30 N22 C28 123.8(4) . . ?
C35 N23 C33 123.7(4) . . ?
C35 N23 C36 112.3(4) . . ?
C33 N23 C36 123.9(4) . . ?
C35 N24 C39 122.5(4) . . ?
C35 N24 C37 112.3(4) . . ?
C39 N24 C37 123.7(4) . . ?
C38 N25 C37 111.5(4) . . ?
C38 N25 C40 122.8(4) . . ?
C37 N25 C40 124.4(4) . . ?
C38 N26 C34 122.2(4) . . ?
C38 N26 C36 112.0(4) . . ?
C34 N26 C36 121.2(4) . . ?
O27 N27 O28 122.1(5) . . ?
O27 N27 O26 120.1(5) . . ?
O28 N27 O26 117.8(5) . . ?
O31 N28 O30 122.7(6) . . ?
O31 N28 O29 120.3(6) . . ?
O30 N28 O29 116.9(5) . . ?
N1 C1 C2 114.7(4) . . ?
N1 C1 H1C 108.6 . . ?
C2 C1 H1C 108.6 . . ?
N1 C1 H1D 108.6 . . ?
C2 C1 H1D 108.6 . . ?
H1C C1 H1D 107.6 . . ?
O2 C2 O1 127.3(5) . . ?
O2 C2 C1 113.3(4) . . ?
O1 C2 C1 119.3(5) . . ?
N1 C3 C4 113.0(4) . . ?
N1 C3 H3A 109.0 . . ?
C4 C3 H3A 109.0 . . ?
N1 C3 H3B 109.0 . . ?
C4 C3 H3B 109.0 . . ?
H3A C3 H3B 107.8 . . ?
O3 C4 O4 126.1(6) . . ?
O3 C4 C3 124.2(5) . . ?
O4 C4 C3 109.7(5) . . ?
O14 C5 N4 126.0(5) . . ?
O14 C5 N3 126.4(5) . . ?
N4 C5 N3 107.6(4) . . ?
N3 C6 N6 113.2(4) . . ?
N3 C6 C7 103.7(4) . . ?
N6 C6 C7 102.6(4) . . ?
N3 C6 H6 112.2 . . ?
N6 C6 H6 112.2 . . ?
C7 C6 H6 112.2 . . ?
N5 C7 N4 114.6(4) . . ?
N5 C7 C6 103.7(4) . . ?
N4 C7 C6 102.1(4) . . ?
N5 C7 H7 111.9 . . ?
N4 C7 H7 111.9 . . ?
C6 C7 H7 111.9 . . ?
O15 C8 N6 125.2(5) . . ?
O15 C8 N5 126.1(5) . . ?
N6 C8 N5 108.6(5) . . ?
N4 C9 N7 112.7(4) . . ?
N4 C9 H9C 109.1 . . ?
N7 C9 H9C 109.1 . . ?
N4 C9 H9D 109.1 . . ?
N7 C9 H9D 109.1 . . ?
H9C C9 H9D 107.8 . . ?
N5 C10 N10 114.1(4) . . ?
N5 C10 H10C 108.7 . . ?
N10 C10 H10C 108.7 . . ?
N5 C10 H10D 108.7 . . ?
N10 C10 H10D 108.7 . . ?
H10C C10 H10D 107.6 . . ?
O16 C11 N8 125.8(5) . . ?
O16 C11 N7 125.8(5) . . ?
N8 C11 N7 108.4(4) . . ?
N7 C12 N10 113.2(4) . . ?
N7 C12 C13 103.5(4) . . ?
N10 C12 C13 103.7(4) . . ?
N7 C12 H12 111.9 . . ?
N10 C12 H12 111.9 . . ?
C13 C12 H12 111.9 . . ?
N9 C13 N8 114.9(4) . . ?
N9 C13 C12 102.7(4) . . ?
N8 C13 C12 102.7(4) . . ?
N9 C13 H13 111.9 . . ?
N8 C13 H13 111.9 . . ?
C12 C13 H13 111.9 . . ?
O17 C14 N10 125.6(5) . . ?
O17 C14 N9 124.9(6) . . ?
N10 C14 N9 109.5(5) . . ?
N11 C15 N8 114.1(4) . . ?
N11 C15 H15A 108.7 . . ?
N8 C15 H15A 108.7 . . ?
N11 C15 H15B 108.7 . . ?
N8 C15 H15B 108.7 . . ?
H15A C15 H15B 107.6 . . ?
N9 C16 N14 113.1(4) . . ?
N9 C16 H16A 109.0 . . ?
N14 C16 H16A 109.0 . . ?
N9 C16 H16B 109.0 . . ?
N14 C16 H16B 109.0 . . ?
H16A C16 H16B 107.8 . . ?
O18 C17 N12 124.3(5) . . ?
O18 C17 N11 127.2(5) . . ?
N12 C17 N11 108.5(4) . . ?
N14 C18 N11 114.8(4) . . ?
N14 C18 C19 102.8(4) . . ?
N11 C18 C19 103.2(4) . . ?
N14 C18 H18 111.8 . . ?
N11 C18 H18 111.8 . . ?
C19 C18 H18 111.8 . . ?
N13 C19 N12 113.8(4) . . ?
N13 C19 C18 103.5(4) . . ?
N12 C19 C18 102.7(4) . . ?
N13 C19 H19 112.1 . . ?
N12 C19 H19 112.1 . . ?
C18 C19 H19 112.1 . . ?
O19 C20 N14 126.0(5) . . ?
O19 C20 N13 124.3(5) . . ?
N14 C20 N13 109.7(5) . . ?
N12 C21 N15 115.2(4) . . ?
N12 C21 H21A 108.5 . . ?
N15 C21 H21A 108.5 . . ?
N12 C21 H21B 108.5 . . ?
N15 C21 H21B 108.5 . . ?
H21A C21 H21B 107.5 . . ?
N13 C22 N18 114.3(4) . . ?
N13 C22 H22A 108.7 . . ?
N18 C22 H22A 108.7 . . ?
N13 C22 H22B 108.7 . . ?
N18 C22 H22B 108.7 . . ?
H22A C22 H22B 107.6 . . ?
O20 C23 N15 126.3(5) . . ?
O20 C23 N16 125.6(5) . . ?
N15 C23 N16 108.2(5) . . ?
N15 C24 N18 114.6(4) . . ?
N15 C24 C25 103.2(4) . . ?
N18 C24 C25 102.7(4) . . ?
N15 C24 H24 111.9 . . ?
N18 C24 H24 111.9 . . ?
C25 C24 H24 111.9 . . ?
N17 C25 N16 113.8(4) . . ?
N17 C25 C24 103.0(4) . . ?
N16 C25 C24 102.4(4) . . ?
N17 C25 H25 112.3 . . ?
N16 C25 H25 112.3 . . ?
C24 C25 H25 112.3 . . ?
O21 C26 N17 125.8(5) . . ?
O21 C26 N18 125.6(5) . . ?
N17 C26 N18 108.6(5) . . ?
N19 C27 N16 113.4(4) . . ?
N19 C27 H27A 108.9 . . ?
N16 C27 H27A 108.9 . . ?
N19 C27 H27B 108.9 . . ?
N16 C27 H27B 108.9 . . ?
H27A C27 H27B 107.7 . . ?
N17 C28 N22 115.1(4) . . ?
N17 C28 H28A 108.5 . . ?
N22 C28 H28A 108.5 . . ?
N17 C28 H28B 108.5 . . ?
N22 C28 H28B 108.5 . . ?
H28A C28 H28B 107.5 . . ?
O22 C29 N20 126.5(5) . . ?
O22 C29 N19 125.7(5) . . ?
N20 C29 N19 107.8(4) . . ?
N19 C30 N22 114.8(4) . . ?
N19 C30 C31 103.6(4) . . ?
N22 C30 C31 104.0(4) . . ?
N19 C30 H30 111.3 . . ?
N22 C30 H30 111.3 . . ?
C31 C30 H30 111.3 . . ?
N21 C31 N20 115.1(4) . . ?
N21 C31 C30 102.7(4) . . ?
N20 C31 C30 102.6(4) . . ?
N21 C31 H31 111.9 . . ?
N20 C31 H31 111.9 . . ?
C30 C31 H31 111.9 . . ?
O23 C32 N21 126.0(5) . . ?
O23 C32 N22 126.0(5) . . ?
N21 C32 N22 107.9(4) . . ?
N23 C33 N20 113.1(4) . . ?
N23 C33 H33C 109.0 . . ?
N20 C33 H33C 109.0 . . ?
N23 C33 H33D 109.0 . . ?
N20 C33 H33D 109.0 . . ?
H33C C33 H33D 107.8 . . ?
N21 C34 N26 114.5(4) . . ?
N21 C34 H34C 108.6 . . ?
N26 C34 H34C 108.6 . . ?
N21 C34 H34D 108.6 . . ?
N26 C34 H34D 108.6 . . ?
H34C C34 H34D 107.6 . . ?
O24 C35 N24 125.4(5) . . ?
O24 C35 N23 125.7(5) . . ?
N24 C35 N23 108.9(4) . . ?
N26 C36 N23 114.9(4) . . ?
N26 C36 C37 103.4(4) . . ?
N23 C36 C37 103.3(4) . . ?
N26 C36 H36 111.5 . . ?
N23 C36 H36 111.5 . . ?
C37 C36 H36 111.5 . . ?
N25 C37 N24 114.6(4) . . ?
N25 C37 C36 103.6(4) . . ?
N24 C37 C36 103.0(4) . . ?
N25 C37 H37 111.7 . . ?
N24 C37 H37 111.7 . . ?
C36 C37 H37 111.7 . . ?
O25 C38 N26 126.5(5) . . ?
O25 C38 N25 124.8(5) . . ?
N26 C38 N25 108.6(5) . . ?
N24 C39 N3 113.2(4) . . ?
N24 C39 H39C 108.9 . . ?
N3 C39 H39C 108.9 . . ?
N24 C39 H39D 108.9 . . ?
N3 C39 H39D 108.9 . . ?
H39C C39 H39D 107.8 . . ?
N6 C40 N25 114.6(4) . . ?
N6 C40 H40C 108.6 . . ?
N25 C40 H40C 108.6 . . ?
N6 C40 H40D 108.6 . . ?
N25 C40 H40D 108.6 . . ?
H40C C40 H40D 107.6 . . ?

loop_
_geom_bond_atom_site_label_1
_geom_bond_atom_site_label_2
_geom_bond_distance
_geom_bond_site_symmetry_2
_geom_bond_publ_flag
Tm O12 2.308(3) . ?
Tm O11 2.323(3) . ?
Tm O13 2.335(3) . ?
Tm O10 2.338(3) . ?
Tm O9 2.362(4) . ?
Tm O8 2.403(4) . ?
Tm O1 2.408(3) . ?
Tm O6 2.505(3) . ?
Tm O5 2.516(4) . ?
O1 C2 1.245(6) . ?
O2 C2 1.244(6) . ?
O3 C4 1.169(6) . ?
O4 C4 1.307(7) . ?
O4 H4 0.9255 . ?
O5 N2 1.266(5) . ?
O6 N2 1.263(5) . ?
O7 N2 1.223(5) . ?
O8 H8A 0.9487 . ?
O8 H8B 0.9513 . ?
O9 H9A 0.9721 . ?
O9 H9B 0.8346 . ?
O10 H10A 0.9743 . ?
O10 H10B 0.9328 . ?
O11 H11A 0.8594 . ?
O11 H11B 0.9361 . ?
O12 H12A 0.8916 . ?
O12 H12B 0.8546 . ?
O13 H13A 0.8494 . ?
O13 H13B 0.9389 . ?
O14 C5 1.215(6) . ?
O15 C8 1.213(6) . ?
O16 C11 1.222(6) . ?
O17 C14 1.232(6) . ?
O18 C17 1.225(6) . ?
O19 C20 1.252(7) . ?
O20 C23 1.215(6) . ?
O21 C26 1.228(6) . ?
O22 C29 1.222(6) . ?
O23 C32 1.220(6) . ?
O24 C35 1.230(6) . ?
O25 C38 1.212(6) . ?
O26 N27 1.263(6) . ?
O27 N27 1.219(6) . ?
O28 N27 1.259(6) . ?
O29 N28 1.258(6) . ?
O30 N28 1.220(6) . ?
O31 N28 1.217(6) . ?
O32 H32A 0.8234 . ?
O32 H32B 0.9386 . ?
O33 H33A 0.9594 . ?
O33 H33B 0.9358 . ?
O34 H34A 0.9502 . ?
O34 H34B 0.7357 . ?
O35 H35A 0.8690 . ?
O35 H35B 0.8835 . ?
O36 H36A 0.8865 . ?
O36 H36B 0.9525 . ?
O37 H37A 0.9899 . ?
O37 H37B 0.8789 . ?
O38 H38A 0.9885 . ?
O38 H38B 0.8618 . ?
O39 H39A 0.8890 . ?
O39 H39B 0.9108 . ?
O40 H40A 0.9471 . ?
O40 H40B 0.8981 . ?
O44 O47 1.517(14) . ?
O44 O48 1.805(17) . ?
O47 O47 1.66(2) 3_665 ?
N1 C1 1.480(6) . ?
N1 C3 1.491(6) . ?
N1 H1A 0.9469 . ?
N1 H1B 0.8984 . ?
N3 C5 1.366(7) . ?
N3 C6 1.431(7) . ?
N3 C39 1.461(6) . ?
N4 C5 1.354(6) . ?
N4 C9 1.443(6) . ?
N4 C7 1.463(6) . ?
N5 C8 1.363(7) . ?
N5 C10 1.435(7) . ?
N5 C7 1.443(7) . ?
N6 C8 1.360(6) . ?
N6 C40 1.443(6) . ?
N6 C6 1.463(6) . ?
N7 C11 1.351(6) . ?
N7 C12 1.439(6) . ?
N7 C9 1.469(6) . ?
N8 C11 1.350(7) . ?
N8 C15 1.444(6) . ?
N8 C13 1.448(6) . ?
N9 C14 1.349(7) . ?
N9 C16 1.447(7) . ?
N9 C13 1.447(7) . ?
N10 C14 1.342(7) . ?
N10 C10 1.441(6) . ?
N10 C12 1.450(6) . ?
N11 C17 1.359(6) . ?
N11 C15 1.439(6) . ?
N11 C18 1.444(7) . ?
N12 C17 1.359(7) . ?
N12 C21 1.435(7) . ?
N12 C19 1.460(6) . ?
N13 C20 1.364(7) . ?
N13 C22 1.434(7) . ?
N13 C19 1.443(7) . ?
N14 C20 1.340(7) . ?
N14 C18 1.437(7) . ?
N14 C16 1.458(7) . ?
N15 C23 1.360(6) . ?
N15 C21 1.438(6) . ?
N15 C24 1.440(7) . ?
N16 C23 1.369(6) . ?
N16 C25 1.443(6) . ?
N16 C27 1.459(6) . ?
N17 C26 1.346(7) . ?
N17 C28 1.430(6) . ?
N17 C25 1.441(6) . ?
N18 C26 1.374(7) . ?
N18 C22 1.439(7) . ?
N18 C24 1.450(6) . ?
N19 C29 1.371(7) . ?
N19 C27 1.428(6) . ?
N19 C30 1.444(6) . ?
N20 C29 1.365(6) . ?
N20 C31 1.454(6) . ?
N20 C33 1.457(6) . ?
N21 C32 1.355(6) . ?
N21 C34 1.438(6) . ?
N21 C31 1.443(6) . ?
N22 C32 1.388(6) . ?
N22 C30 1.444(6) . ?
N22 C28 1.449(6) . ?
N23 C35 1.354(6) . ?
N23 C33 1.435(6) . ?
N23 C36 1.449(6) . ?
N24 C35 1.351(6) . ?
N24 C39 1.439(7) . ?
N24 C37 1.454(6) . ?
N25 C38 1.368(7) . ?
N25 C37 1.450(6) . ?
N25 C40 1.450(6) . ?
N26 C38 1.358(6) . ?
N26 C34 1.441(6) . ?
N26 C36 1.444(6) . ?
C1 C2 1.521(7) . ?
C1 H1C 0.9700 . ?
C1 H1D 0.9700 . ?
C3 C4 1.498(8) . ?
C3 H3A 0.9700 . ?
C3 H3B 0.9700 . ?
C6 C7 1.549(7) . ?
C6 H6 0.9800 . ?
C7 H7 0.9800 . ?
C9 H9C 0.9700 . ?
C9 H9D 0.9700 . ?
C10 H10C 0.9700 . ?
C10 H10D 0.9700 . ?
C12 C13 1.537(7) . ?
C12 H12 0.9800 . ?
C13 H13 0.9800 . ?
C15 H15A 0.9700 . ?
C15 H15B 0.9700 . ?
C16 H16A 0.9700 . ?
C16 H16B 0.9700 . ?
C18 C19 1.554(7) . ?
C18 H18 0.9800 . ?
C19 H19 0.9800 . ?
C21 H21A 0.9700 . ?
C21 H21B 0.9700 . ?
C22 H22A 0.9700 . ?
C22 H22B 0.9700 . ?
C24 C25 1.563(7) . ?
C24 H24 0.9800 . ?
C25 H25 0.9800 . ?
C27 H27A 0.9700 . ?
C27 H27B 0.9700 . ?
C28 H28A 0.9700 . ?
C28 H28B 0.9700 . ?
C30 C31 1.546(7) . ?
C30 H30 0.9800 . ?
C31 H31 0.9800 . ?
C33 H33C 0.9700 . ?
C33 H33D 0.9700 . ?
C34 H34C 0.9700 . ?
C34 H34D 0.9700 . ?
C36 C37 1.537(7) . ?
C36 H36 0.9800 . ?
C37 H37 0.9800 . ?
C39 H39C 0.9700 . ?
C39 H39D 0.9700 . ?
C40 H40C 0.9700 . ?
C40 H40D 0.9700 . ?

loop_
_geom_hbond_atom_site_label_D
_geom_hbond_atom_site_label_H
_geom_hbond_atom_site_label_A
_geom_hbond_distance_DH
_geom_hbond_distance_HA
_geom_hbond_distance_DA
_geom_hbond_angle_DHA
_geom_hbond_site_symmetry_A
N1 H1A O16 0.95 2.00 2.858(5) 150.0 .
N1 H1B O18 0.90 2.11 2.977(5) 162.8 .
O4 H4 O32 0.93 1.70 2.604(6) 164.7 .
O8 H8A O21 0.95 1.79 2.734(5) 171.6 4_675
O8 H8B O45 0.95 1.85 2.745(11) 156.3 .
O9 H9A O23 0.97 1.87 2.761(5) 151.8 4_675
O9 H9B O33 0.83 1.87 2.697(6) 168.3 .
O10 H10A O18 0.97 1.95 2.857(5) 154.7 .
O10 H10B O26 0.93 1.85 2.724(5) 155.1 .
O11 H11A O34 0.86 1.99 2.773(6) 151.9 .
O11 H11B O35 0.94 1.85 2.760(5) 162.2 .
O12 H12A O2 0.89 1.96 2.559(5) 122.9 .
O12 H12B O46 0.85 2.69 3.206(19) 120.4 .
O13 H13A O16 0.85 1.92 2.765(5) 178.3 .
O13 H13B O36 0.94 1.88 2.805(5) 166.8 .
O32 H32A O17 0.82 2.00 2.790(6) 161.8 .
O32 H32B O19 0.94 1.91 2.741(6) 145.6 .
O33 H33A O25 0.96 1.85 2.799(6) 169.2 4_675
O33 H33B O32 0.94 1.89 2.808(7) 167.0 4_675
O34 H34A O20 0.95 2.27 2.862(5) 119.7 .
O34 H34B O30 0.74 2.27 2.990(6) 166.9 .
O35 H35A O41 0.87 1.96 2.815(6) 170.1 .
O35 H35B O28 0.88 1.87 2.708(6) 158.6 2_545
O36 H36A O38 0.89 1.93 2.762(6) 155.0 .
O36 H36B O39 0.95 1.78 2.731(5) 172.4 .
O37 H37A O6 0.99 1.88 2.858(5) 169.2 .
O37 H37B O41 0.88 2.03 2.902(6) 172.8 .
O38 H38A O25 0.99 1.86 2.835(5) 170.0 4_675
O38 H38B O29 0.86 2.08 2.913(7) 163.7 4_575
O39 H39A O31 0.89 2.19 3.065(7) 170.1 2_455
O39 H39B O37 0.91 1.86 2.753(5) 165.1 1_455
O40 H40A O14 0.95 1.88 2.826(6) 179.4 .
O40 H40B O43 0.90 1.85 2.721(12) 162.0 .
